data_7125554
loop_
_publ_author_name
'Varshney, Dushyant B.'
'Papaefstathiou, Giannis S.'
'MacGillivray, Leonard R.'

_publ_section_title
;
 Site-directed regiocontrolled synthesis of a 'head-to-head' photodimer
 via a single-crystal-to-single-crystal transformation involving a linear
 template.
;
_journal_issue 17
_journal_name_full 'Chemical communications (Cambridge, England)'
_journal_page_first 1964
_journal_page_last 1965
_journal_paper_doi 10.1039/b204542g
_journal_year 2002
_chemical_formula_sum 'C48 H36 N4 O4'
_chemical_formula_weight 796.81
_space_group_IT_number 14
_space_group_name_Hall '-P 2yn'
_space_group_name_H-M_alt 'P 1 21/n 1'
_symmetry_cell_setting monoclinic
_symmetry_space_group_name_H-M 'P 1 21/n 1'
_atom_sites_solution_hydrogens geom
_atom_sites_solution_primary direct
_atom_sites_solution_secondary difmap
_audit_creation_method SHELXL
_cell_angle_alpha 90.00
_cell_angle_beta 98.58(3)
_cell_angle_gamma 90.00
_cell_formula_units_Z 8
_cell_length_a 10.168(2)
_cell_length_b 33.916(7)
_cell_length_c 11.277(2)
_cell_measurement_temperature 173(2)
_cell_volume 3845.4(13)
_computing_structure_refinement 'SHELXL-93 (Sheldrick, 1993)'
_computing_structure_solution 'SHELXS-86 (Sheldrick, 1990)'
_diffrn_ambient_temperature 173(2)
_diffrn_radiation_monochromator graphite
_diffrn_radiation_source 'fine-focus sealed tube'
_diffrn_radiation_type MoK\a
_diffrn_radiation_wavelength 0.71070
_diffrn_reflns_av_R_equivalents 0.0897
_diffrn_reflns_av_sigmaI/netI 0.0642
_diffrn_reflns_limit_h_max 12
_diffrn_reflns_limit_h_min -11
_diffrn_reflns_limit_k_max 40
_diffrn_reflns_limit_k_min -40
_diffrn_reflns_limit_l_max 13
_diffrn_reflns_limit_l_min -13
_diffrn_reflns_number 16717
_diffrn_reflns_theta_max 22.50
_diffrn_reflns_theta_min 2.98
_exptl_absorpt_coefficient_mu 0.095
_exptl_crystal_colour colorless
_exptl_crystal_density_diffrn 1.376
_exptl_crystal_description block
_exptl_crystal_F_000 1664
_exptl_crystal_size_max 0.42
_exptl_crystal_size_mid 0.30
_exptl_crystal_size_min 0.30
_refine_diff_density_max 0.470
_refine_diff_density_min -0.243
_refine_diff_density_rms 0.050
_refine_ls_extinction_method none
_refine_ls_goodness_of_fit_all 1.007
_refine_ls_goodness_of_fit_obs 1.047
_refine_ls_matrix_type full
_refine_ls_number_parameters 577
_refine_ls_number_reflns 4702
_refine_ls_number_restraints 0
_refine_ls_restrained_S_all 1.025
_refine_ls_restrained_S_obs 1.047
_refine_ls_R_factor_all 0.0761
_refine_ls_R_factor_obs 0.0579
_refine_ls_shift/esd_max 0.002
_refine_ls_shift/esd_mean 0.000
_refine_ls_structure_factor_coef Fsqd
_refine_ls_weighting_details 'w=1/[\s^2^(Fo^2^)+(0.0752P)^2^+3.1153P] where P=(Fo^2^+2Fc^2^)/3'
_refine_ls_weighting_scheme calc
_refine_ls_wR_factor_all 0.1612
_refine_ls_wR_factor_obs 0.1447
_reflns_number_observed 3930
_reflns_number_total 4946
_reflns_observed_criterion >2sigma(I)
_cod_data_source_file b204542g.txt
_cod_data_source_block mcg24
_cod_depositor_comments
;
The following automatic conversions were performed:

data item '_refine_ls_weighting_scheme' value 'calc
w=1/[\s^2^(Fo^2^)+(0.0752P)^2^+3.1153P] where P=(Fo^2^+2Fc^2^)/3' was
changed to 'calc'. A new data item '_refine_ls_weighting_details' was
created with the value set to
'w=1/[\s^2^(Fo^2^)+(0.0752P)^2^+3.1153P] where P=(Fo^2^+2Fc^2^)/3'.

Automatic conversion script
Id: cif_fix_values 6909 2019-04-08 15:41:33Z antanas 
;
_cod_original_cell_volume 3845.1(13)
_cod_original_sg_symbol_H-M 'P 21/n'
_cod_original_formula_sum 'C48 N4 O4 H36'
_cod_database_code 7125554

loop_
_symmetry_equiv_pos_as_xyz
'x, y, z'
'-x+1/2, y+1/2, -z+1/2'
'-x, -y, -z'
'x-1/2, -y-1/2, z-1/2'

loop_
_atom_site_aniso_label
_atom_site_aniso_U_11
_atom_site_aniso_U_22
_atom_site_aniso_U_33
_atom_site_aniso_U_23
_atom_site_aniso_U_13
_atom_site_aniso_U_12
O1 0.0453(14) 0.0586(14) 0.0406(13) -0.0010(11) 0.0057(10) 0.0142(11)
O2 0.060(2) 0.064(2) 0.0351(14) -0.0010(11) 0.0026(11) 0.0053(12)
O3 0.070(2) 0.0471(14) 0.0450(14) -0.0009(11) -0.0024(12) 0.0154(12)
O4 0.068(2) 0.0431(13) 0.0410(14) 0.0102(10) 0.0093(11) 0.0089(11)
O5 0.0447(14) 0.0319(12) 0.0430(12) -0.0029(9) 0.0169(10) 0.0032(9)
O6 0.058(2) 0.0497(13) 0.0504(14) 0.0118(11) 0.0239(12) 0.0033(11)
O7 0.0308(13) 0.0398(12) 0.0606(14) 0.0035(10) 0.0103(10) -0.0021(9)
O8 0.0400(14) 0.0501(14) 0.073(2) 0.0193(12) 0.0069(11) 0.0132(11)
N1 0.049(2) 0.052(2) 0.046(2) -0.0013(13) 0.0024(14) 0.0038(14)
N2 0.042(2) 0.0371(15) 0.055(2) -0.0008(13) 0.0141(13) 0.0022(13)
N3 0.057(2) 0.0393(15) 0.049(2) -0.0045(13) 0.0053(14) 0.0026(13)
N4 0.032(2) 0.055(2) 0.055(2) 0.0122(14) 0.0098(13) 0.0014(13)
C1 0.052(2) 0.035(2) 0.036(2) 0.0033(14) 0.0162(15) 0.0045(15)
C2 0.070(3) 0.044(2) 0.045(2) -0.002(2) 0.020(2) 0.001(2)
C3 0.082(3) 0.043(2) 0.057(2) -0.001(2) 0.028(2) 0.009(2)
C4 0.069(3) 0.036(2) 0.059(2) 0.015(2) 0.034(2) 0.021(2)
C5 0.049(2) 0.053(2) 0.044(2) 0.017(2) 0.019(2) 0.013(2)
C6 0.055(2) 0.059(2) 0.059(2) 0.021(2) 0.020(2) 0.018(2)
C7 0.041(2) 0.074(3) 0.047(2) 0.019(2) 0.000(2) 0.011(2)
C8 0.050(2) 0.059(2) 0.048(2) 0.009(2) 0.004(2) -0.002(2)
C9 0.038(2) 0.049(2) 0.036(2) 0.0101(15) 0.0066(14) 0.0070(15)
C10 0.044(2) 0.038(2) 0.036(2) 0.0105(14) 0.0143(15) 0.0083(14)
C11 0.042(2) 0.041(2) 0.041(2) -0.0034(15) 0.009(2) -0.0043(15)
C12 0.042(2) 0.043(2) 0.037(2) -0.001(2) 0.0023(14) -0.0010(15)
C13 0.030(2) 0.0254(14) 0.035(2) -0.0008(12) 0.0047(13) -0.0053(12)
C14 0.039(2) 0.034(2) 0.040(2) 0.0051(13) 0.0055(14) -0.0015(14)
C15 0.039(2) 0.036(2) 0.057(2) 0.003(2) 0.008(2) 0.0096(14)
C16 0.037(2) 0.038(2) 0.053(2) -0.010(2) 0.0145(15) 0.0056(14)
C17 0.036(2) 0.030(2) 0.039(2) -0.0074(13) 0.0080(14) -0.0020(13)
C18 0.046(2) 0.040(2) 0.043(2) -0.0063(15) 0.017(2) 0.000(2)
C19 0.058(2) 0.048(2) 0.036(2) 0.0001(15) 0.016(2) -0.007(2)
C20 0.044(2) 0.035(2) 0.040(2) 0.0018(14) -0.0013(15) 0.0003(14)
C21 0.035(2) 0.029(2) 0.030(2) -0.0040(12) 0.0028(13) -0.0034(13)
C22 0.030(2) 0.0226(14) 0.036(2) -0.0042(12) 0.0038(13) -0.0041(12)
C23 0.032(2) 0.038(2) 0.034(2) -0.0002(14) 0.0065(13) -0.0033(14)
C24 0.036(2) 0.038(2) 0.041(2) 0.0023(14) -0.0004(14) 0.000(2)
C25 0.061(3) 0.059(2) 0.051(2) 0.003(2) 0.006(2) -0.008(2)
C26 0.082(3) 0.053(2) 0.055(2) 0.006(2) -0.001(2) -0.014(2)
C28 0.055(3) 0.047(2) 0.088(3) -0.021(2) -0.004(2) 0.013(2)
C29 0.059(2) 0.059(2) 0.052(2) -0.009(2) 0.008(2) 0.011(2)
C33 0.054(2) 0.040(2) 0.064(2) 0.006(2) 0.010(2) -0.006(2)
C34 0.049(2) 0.051(2) 0.056(2) 0.002(2) 0.016(2) 0.002(2)
C35 0.070(3) 0.074(3) 0.068(3) -0.004(2) 0.035(2) -0.003(2)
C36 0.054(3) 0.057(3) 0.112(4) -0.021(3) 0.039(3) -0.001(2)
C37 0.060(2) 0.041(2) 0.056(2) 0.001(2) 0.008(2) -0.002(2)
C38 0.070(3) 0.039(2) 0.061(2) 0.001(2) 0.011(2) 0.000(2)
C40 0.067(3) 0.042(2) 0.092(3) -0.016(2) 0.025(2) 0.003(2)
C41 0.069(3) 0.042(2) 0.058(2) -0.002(2) 0.008(2) 0.010(2)
C45 0.039(2) 0.042(2) 0.047(2) 0.008(2) -0.002(2) -0.006(2)
C46 0.043(2) 0.055(2) 0.060(2) 0.019(2) 0.008(2) 0.007(2)
C47 0.050(2) 0.076(3) 0.050(2) 0.015(2) 0.016(2) -0.005(2)
C48 0.038(2) 0.051(2) 0.068(2) -0.010(2) 0.016(2) -0.008(2)
C27A 0.065(4) 0.030(3) 0.039(3) 0.004(2) 0.017(3) -0.008(3)
C30A 0.047(3) 0.036(3) 0.043(3) 0.000(2) 0.004(3) -0.002(3)
C31A 0.045(3) 0.039(3) 0.036(3) -0.003(3) 0.004(3) 0.000(3)
C32A 0.056(4) 0.040(3) 0.054(4) 0.007(3) 0.034(3) -0.002(2)
C39 0.066(3) 0.025(2) 0.067(2) 0.009(2) -0.009(2) -0.002(2)
C42A 0.051(3) 0.048(2) 0.060(3) -0.001(2) 0.014(2) -0.006(2)
C43A 0.046(3) 0.046(2) 0.073(3) -0.015(2) 0.011(2) -0.011(2)
C44 0.044(2) 0.029(2) 0.055(2) 0.0008(15) 0.003(2) -0.0011(14)

loop_
_atom_site_label
_atom_site_type_symbol
_atom_site_fract_x
_atom_site_fract_y
_atom_site_fract_z
_atom_site_U_iso_or_equiv
_atom_site_thermal_displace_type
_atom_site_occupancy
_atom_site_calc_flag
_atom_site_refinement_flags
_atom_site_disorder_group
O1 O 0.5602(2) -0.06906(7) 0.8121(2) 0.0482(6) Uani 1 d . .
H1O H 0.4952(21) -0.0560(8) 0.7780(2) 0.058 Uiso 1 calc R .
O2 O 0.5888(2) -0.08273(7) 0.6235(2) 0.0533(6) Uani 1 d . .
O3 O 0.7742(3) -0.00981(7) 0.9537(2) 0.0553(7) Uani 1 d . .
H3O H 0.7160(27) 0.0059(7) 0.9208(6) 0.066 Uiso 1 calc R .
O4 O 0.8028(2) -0.02589(6) 0.7678(2) 0.0506(6) Uani 1 d . .
O5 O -0.4678(2) 0.16797(5) 0.5407(2) 0.0388(5) Uani 1 d . .
H5O H -0.4145(25) 0.1594(2) 0.4966(21) 0.047 Uiso 1 calc R .
O6 O -0.4432(2) 0.22452(6) 0.4448(2) 0.0512(6) Uani 1 d . .
O7 O -0.2927(2) 0.21290(6) 0.7168(2) 0.0434(6) Uani 1 d . .
H7O H -0.2207(17) 0.2071(2) 0.6929(27) 0.052 Uiso 1 calc R .
O8 O -0.2792(2) 0.15107(7) 0.7860(2) 0.0545(6) Uani 1 d . .
N1 N 0.3640(3) -0.02383(8) 0.7089(2) 0.0496(7) Uani 1 d . .
N2 N -0.2993(3) 0.13288(7) 0.4194(2) 0.0443(7) Uani 1 d . .
N3 N 0.6161(3) 0.04296(8) 0.8551(2) 0.0486(7) Uani 1 d . .
N4 N -0.0827(3) 0.19332(8) 0.6243(2) 0.0470(7) Uani 1 d . .
C1 C 0.7214(3) -0.11640(8) 0.7830(3) 0.0400(8) Uani 1 d . .
C2 C 0.6971(4) -0.15404(9) 0.7372(3) 0.0519(9) Uani 1 d . .
H2 H 0.6257(4) -0.15788(9) 0.6737(3) 0.062 Uiso 1 calc R .
C3 C 0.7727(4) -0.18611(10) 0.7803(3) 0.0589(10) Uani 1 d . .
H3 H 0.7518(4) -0.21171(10) 0.7488(3) 0.071 Uiso 1 calc R .
C4 C 0.8766(4) -0.18058(9) 0.8675(3) 0.0519(10) Uani 1 d . .
H4 H 0.9294(4) -0.20263(9) 0.8965(3) 0.062 Uiso 1 calc R .
C5 C 0.9098(3) -0.14279(10) 0.9176(3) 0.0473(9) Uani 1 d . .
C6 C 1.0177(4) -0.13770(11) 1.0081(3) 0.0565(10) Uani 1 d . .
H6 H 1.0697(4) -0.16000(11) 1.0364(3) 0.068 Uiso 1 calc R .
C7 C 1.0506(3) -0.10214(12) 1.0566(3) 0.0544(9) Uani 1 d . .
H7 H 1.1245(3) -0.09960(12) 1.1186(3) 0.065 Uiso 1 calc R .
C8 C 0.9750(3) -0.06851(11) 1.0150(3) 0.0529(9) Uani 1 d . .
H8 H 0.9977(3) -0.04353(11) 1.0504(3) 0.063 Uiso 1 calc R .
C9 C 0.8691(3) -0.07152(9) 0.9244(3) 0.0411(8) Uani 1 d . .
C10 C 0.8306(3) -0.10915(9) 0.8739(3) 0.0385(8) Uani 1 d . .
C11 C 0.6193(3) -0.08685(9) 0.7309(3) 0.0410(8) Uani 1 d . .
C12 C 0.8093(3) -0.03336(9) 0.8736(3) 0.0410(8) Uani 1 d . .
C13 C -0.5741(3) 0.22362(8) 0.6025(2) 0.0301(7) Uani 1 d . .
C14 C -0.6689(3) 0.24959(8) 0.5485(3) 0.0376(7) Uani 1 d . .
H14 H -0.6641(3) 0.25845(8) 0.4694(3) 0.045 Uiso 1 calc R .
C15 C -0.7721(3) 0.26329(9) 0.6072(3) 0.0438(8) Uani 1 d . .
H15 H -0.8338(3) 0.28216(9) 0.5697(3) 0.053 Uiso 1 calc R .
C16 C -0.7832(3) 0.24944(9) 0.7177(3) 0.0418(8) Uani 1 d . .
H16 H -0.8556(3) 0.25780(9) 0.7558(3) 0.050 Uiso 1 calc R .
C17 C -0.6889(3) 0.22271(8) 0.7777(3) 0.0348(7) Uani 1 d . .
C18 C -0.7064(3) 0.20710(9) 0.8902(3) 0.0422(8) Uani 1 d . .
H18 H -0.7818(3) 0.21464(9) 0.9255(3) 0.051 Uiso 1 calc R .
C19 C -0.6165(3) 0.18128(9) 0.9488(3) 0.0462(8) Uani 1 d . .
H19 H -0.6322(3) 0.16938(9) 1.0216(3) 0.055 Uiso 1 calc R .
C20 C -0.5011(3) 0.17254(9) 0.9007(3) 0.0405(8) Uani 1 d . .
H20 H -0.4367(3) 0.15556(9) 0.9439(3) 0.049 Uiso 1 calc R .
C21 C -0.4778(3) 0.18765(8) 0.7932(2) 0.0317(7) Uani 1 d . .
C22 C -0.5773(3) 0.21135(7) 0.7231(2) 0.0297(7) Uani 1 d . .
C23 C -0.4852(3) 0.20619(8) 0.5230(3) 0.0344(7) Uani 1 d . .
C24 C -0.3414(3) 0.18126(9) 0.7628(3) 0.0390(8) Uani 1 d . .
C25 C 0.3674(4) -0.01489(10) 0.5942(3) 0.0571(10) Uani 1 d . .
H25 H 0.4379(4) -0.02555(10) 0.5576(3) 0.069 Uiso 1 calc R .
C26 C 0.2781(5) 0.00813(11) 0.5267(4) 0.0644(11) Uani 1 d . .
H26 H 0.2880(5) 0.01289(11) 0.4455(4) 0.077 Uiso 1 calc R 1
C28 C 0.1665(4) 0.01408(11) 0.6973(4) 0.0648(11) Uani 1 d . .
H28 H 0.0945(4) 0.02404(11) 0.7332(4) 0.078 Uiso 1 calc R 1
C29 C 0.2632(4) -0.00963(10) 0.7584(3) 0.0566(9) Uani 1 d . .
H29 H 0.2577(4) -0.01616(10) 0.8394(3) 0.068 Uiso 1 calc R .
C33 C -0.2083(4) 0.10989(10) 0.4797(3) 0.0523(9) Uani 1 d . .
H33 H -0.2131(4) 0.10717(10) 0.5628(3) 0.063 Uiso 1 calc R 1
C34 C -0.2984(4) 0.13778(10) 0.3029(3) 0.0511(9) Uani 1 d . .
H34 H -0.3642(4) 0.15409(10) 0.2587(3) 0.061 Uiso 1 calc R .
C35 C -0.2055(4) 0.12007(12) 0.2441(4) 0.0682(11) Uani 1 d . .
H35 H -0.2063(4) 0.12423(12) 0.1607(4) 0.082 Uiso 1 calc R .
C36 C -0.1120(4) 0.09639(12) 0.3075(6) 0.0716(13) Uani 1 d . .
H36 H -0.0466(4) 0.08366(12) 0.2690(6) 0.086 Uiso 1 calc R 1
C37 C 0.6160(4) 0.05357(10) 0.7411(3) 0.0527(9) Uani 1 d . .
H37 H 0.6875(4) 0.04497(10) 0.7021(3) 0.063 Uiso 1 calc R .
C38 C 0.5204(4) 0.07575(10) 0.6785(3) 0.0563(10) Uani 1 d . .
H38 H 0.5255(4) 0.08256(10) 0.5976(3) 0.068 Uiso 1 calc R 2
C40 C 0.4146(4) 0.07764(10) 0.8521(4) 0.0657(11) Uani 1 d . .
H40 H 0.3443(4) 0.08604(10) 0.8930(4) 0.079 Uiso 1 calc R 2
C41 C 0.5162(4) 0.05479(10) 0.9099(3) 0.0565(10) Uani 1 d . .
H41 H 0.5149(4) 0.04730(10) 0.9908(3) 0.068 Uiso 1 calc R .
C45 C 0.0109(3) 0.16925(9) 0.6778(3) 0.0436(8) Uani 1 d . .
H45 H 0.0082(3) 0.16205(9) 0.7588(3) 0.052 Uiso 1 calc R 2
C46 C -0.0802(3) 0.20284(10) 0.5105(3) 0.0526(9) Uani 1 d . .
H46 H -0.1484(3) 0.21935(10) 0.4708(3) 0.063 Uiso 1 calc R .
C47 C 0.0168(4) 0.18977(11) 0.4483(3) 0.0580(10) Uani 1 d . .
H47 H 0.0175(4) 0.19769(11) 0.3676(3) 0.070 Uiso 1 calc R .
C48 C 0.1133(3) 0.16502(10) 0.5045(3) 0.0514(9) Uani 1 d . .
H48 H 0.1812(3) 0.15537(10) 0.4627(3) 0.062 Uiso 1 calc R 2
C27A C 0.1829(7) 0.02337(14) 0.5673(5) 0.0436(14) Uani 0.72 d P 1
C30A C 0.0823(5) 0.04809(14) 0.4884(5) 0.0423(12) Uani 0.65 d P 1
H30A H 0.0963(5) 0.05099(14) 0.4074(5) 0.051 Uiso 0.65 calc PR 1
C31A C -0.0218(5) 0.0660(2) 0.5177(6) 0.0404(12) Uani 0.65 d P 1
H31A H -0.0384(5) 0.0623(2) 0.5977(6) 0.049 Uiso 0.65 calc PR 1
C32A C -0.1143(6) 0.0907(2) 0.4415(7) 0.047(2) Uani 0.72 d P 1
C39 C 0.4158(4) 0.08845(9) 0.7315(3) 0.0544(10) Uani 1 d . 2
C42A C 0.3160(4) 0.11286(11) 0.6610(4) 0.0526(10) Uani 0.90 d P 2
H42A H 0.3278(4) 0.11816(11) 0.5806(4) 0.063 Uiso 0.90 calc PR 2
C43A C 0.2136(4) 0.12790(11) 0.6971(4) 0.0546(10) Uani 0.90 d P 2
H43A H 0.2001(4) 0.12221(11) 0.7769(4) 0.066 Uiso 0.90 calc PR 2
C44 C 0.1112(3) 0.15421(8) 0.6224(3) 0.0429(8) Uani 1 d . 2
C27B C 0.1449(14) 0.0239(4) 0.6065(15) 0.024(4) Uiso 0.28 d P 3
C30B C 0.0319(16) 0.0496(4) 0.5568(13) 0.036(3) Uiso 0.25 d P 3
H30B H -0.0281(16) 0.0564(4) 0.6106(13) 0.043 Uiso 0.25 calc PR 3
C31B C 0.0033(13) 0.0646(3) 0.4449(13) 0.027(3) Uiso 0.25 d P 3
H31B H 0.0608(13) 0.0564(3) 0.3905(13) 0.032 Uiso 0.25 calc PR 3
C32B C -0.0994(15) 0.0907(4) 0.3966(16) 0.019(4) Uiso 0.28 d P 3
C42B C 0.2398(35) 0.0976(9) 0.6063(28) 0.041(7) Uiso 0.10 d P 4
C43B C 0.1201(35) 0.1137(9) 0.6562(29) 0.044(8) Uiso 0.10 d P 4
C30C C 0.1642(38) 0.0643(10) 0.5470(33) 0.053(9) Uiso 0.10 d P 4
C31C C 0.0316(29) 0.0805(8) 0.5856(27) 0.027(6) Uiso 0.10 d P 4

loop_
_atom_type_symbol
_atom_type_description
_atom_type_scat_dispersion_real
_atom_type_scat_dispersion_imag
_atom_type_scat_source
C C 0.0033 0.0016 'International Tables Vol C Tables 4.2.6.8 and 6.1.1.4'
H H 0.0000 0.0000 'International Tables Vol C Tables 4.2.6.8 and 6.1.1.4'
N N 0.0061 0.0033 'International Tables Vol C Tables 4.2.6.8 and 6.1.1.4'
O O 0.0106 0.0060 'International Tables Vol C Tables 4.2.6.8 and 6.1.1.4'

loop_
_geom_angle_atom_site_label_1
_geom_angle_atom_site_label_2
_geom_angle_atom_site_label_3
_geom_angle
C29 N1 C25 117.3(3)
C33 N2 C34 118.5(3)
C41 N3 C37 118.4(3)
C46 N4 C45 118.2(3)
C2 C1 C10 120.4(3)
C2 C1 C11 113.3(3)
C10 C1 C11 126.2(3)
C3 C2 C1 122.5(4)
C4 C3 C2 118.9(3)
C3 C4 C5 122.1(3)
C6 C5 C4 121.2(3)
C6 C5 C10 119.4(3)
C4 C5 C10 119.4(3)
C7 C6 C5 122.0(3)
C6 C7 C8 119.8(3)
C9 C8 C7 120.9(3)
C8 C9 C10 120.1(3)
C8 C9 C12 116.5(3)
C10 C9 C12 123.1(3)
C1 C10 C9 125.6(3)
C1 C10 C5 116.6(3)
C9 C10 C5 117.7(3)
O2 C11 O1 124.6(3)
O2 C11 C1 121.8(3)
O1 C11 C1 113.3(3)
O4 C12 O3 125.3(3)
O4 C12 C9 120.9(3)
O3 C12 C9 113.8(3)
C14 C13 C22 119.6(3)
C14 C13 C23 115.8(2)
C22 C13 C23 124.1(2)
C13 C14 C15 121.8(3)
C16 C15 C14 119.4(3)
C15 C16 C17 121.3(3)
C18 C17 C16 120.2(3)
C18 C17 C22 120.2(3)
C16 C17 C22 119.5(3)
C19 C18 C17 120.8(3)
C18 C19 C20 119.3(3)
C21 C20 C19 122.1(3)
C20 C21 C22 119.8(3)
C20 C21 C24 116.0(3)
C22 C21 C24 123.9(3)
C17 C22 C13 117.8(2)
C17 C22 C21 117.1(3)
C13 C22 C21 125.1(3)
O6 C23 O5 124.2(3)
O6 C23 C13 123.2(3)
O5 C23 C13 112.3(2)
O8 C24 O7 123.9(3)
O8 C24 C21 123.1(3)
O7 C24 C21 112.8(3)
N1 C25 C26 124.6(4)
C27A C26 C25 122.0(4)
C25 C26 C27B 112.4(6)
C27B C28 C29 133.9(8)
C29 C28 C27A 115.4(4)
N1 C29 C28 122.8(4)
C32A C33 N2 128.8(4)
N2 C33 C32B 114.2(6)
N2 C34 C35 122.1(4)
C36 C35 C34 118.8(4)
C32B C36 C35 127.5(9)
C35 C36 C32A 118.8(4)
N3 C37 C38 123.6(4)
C37 C38 C39 119.8(4)
C41 C40 C39 119.3(4)
N3 C41 C40 121.5(4)
N4 C45 C44 123.6(3)
N4 C46 C47 122.5(3)
C46 C47 C48 118.8(3)
C47 C48 C44 119.6(3)
C26 C27A C30A 120.7(5)
C26 C27A C28 117.9(5)
C30A C27A C28 121.2(6)
C31A C30A C27A 127.9(6)
C30A C31A C32A 126.9(6)
C33 C32A C31A 123.1(6)
C33 C32A C36 113.0(5)
C31A C32A C36 123.9(6)
C38 C39 C40 117.4(3)
C38 C39 C42A 117.8(4)
C40 C39 C42A 124.8(4)
C43A C42A C39 126.1(4)
C42A C43A C44 125.4(4)
C45 C44 C48 117.3(3)
C45 C44 C43A 117.3(3)
C48 C44 C43A 125.3(3)
C28 C27B C30B 125.6(14)
C28 C27B C26 108.8(10)
C30B C27B C26 125.3(12)
C31B C30B C27B 128.3(16)
C30B C31B C32B 129.7(17)
C36 C32B C31B 118.6(15)
C36 C32B C33 118.8(12)
C31B C32B C33 122.4(14)
C30C C42B C43B 93.0(28)
C31C C43B C42B 89.1(24)
C42B C30C C31C 91.0(26)
C43B C31C C30C 86.6(24)

loop_
_geom_bond_atom_site_label_1
_geom_bond_atom_site_label_2
_geom_bond_distance
O1 C11 1.314(4)
O2 C11 1.213(4)
O3 C12 1.295(4)
O4 C12 1.212(4)
O5 C23 1.319(3)
O6 C23 1.209(3)
O7 C24 1.320(4)
O8 C24 1.211(4)
N1 C29 1.329(4)
N1 C25 1.334(4)
N2 C33 1.319(4)
N2 C34 1.326(4)
N3 C41 1.327(5)
N3 C37 1.335(4)
N4 C46 1.327(4)
N4 C45 1.328(4)
C1 C2 1.385(4)
C1 C10 1.415(4)
C1 C11 1.498(4)
C2 C3 1.378(5)
C3 C4 1.344(5)
C4 C5 1.421(5)
C5 C6 1.393(5)
C5 C10 1.440(4)
C6 C7 1.346(5)
C7 C8 1.416(5)
C8 C9 1.373(5)
C9 C10 1.428(4)
C9 C12 1.506(4)
C13 C14 1.378(4)
C13 C22 1.427(4)
C13 C23 1.488(4)
C14 C15 1.401(4)
C15 C16 1.351(4)
C16 C17 1.416(4)
C17 C18 1.410(4)
C17 C22 1.423(4)
C18 C19 1.364(5)
C19 C20 1.396(5)
C20 C21 1.368(4)
C21 C22 1.434(4)
C21 C24 1.493(4)
C25 C26 1.345(5)
C26 C27A 1.243(8)
C26 C27B 1.815(13)
C28 C27B 1.067(15)
C28 C29 1.373(5)
C28 C27A 1.533(7)
C33 C32A 1.284(7)
C33 C32B 1.69(2)
C34 C35 1.371(5)
C35 C36 1.362(6)
C36 C32B 1.012(14)
C36 C32A 1.528(8)
C37 C38 1.344(5)
C38 C39 1.365(5)
C40 C41 1.375(5)
C40 C39 1.410(5)
C45 C44 1.371(5)
C46 C47 1.367(5)
C47 C48 1.372(5)
C48 C44 1.383(5)
C27A C30A 1.507(8)
C30A C31A 1.304(8)
C31A C32A 1.444(9)
C39 C42A 1.452(5)
C42A C43A 1.279(5)
C43A C44 1.525(5)
C27B C30B 1.48(2)
C30B C31B 1.35(2)
C31B C32B 1.41(2)
C42B C30C 1.47(5)
C42B C43B 1.52(5)
C43B C31C 1.58(5)
C30C C31C 1.58(5)
